data_7159537
loop_
_publ_author_name
'Wang, Kunpeng'
'Li, Jingping'
'Zhang, Haoxiang'
'Chen, Yan'
'Li, Mengfan'
'Xu, Junju'
'Liao, Benren'
'Yi, Weiyin'

_publ_section_title
;
 DMSO-promoted direct &#x3b4;-selective arylation of <i>p</i>-quinone
 methenylpiperidine bearinides to generate fuchsones under metal-free
 conditions by employing <i>p</i>-QMs themselves or substituted phenols as
 aryl sources.
;
_journal_issue 35
_journal_name_full 'Organic &amp; biomolecular chemistry'
_journal_page_first 7151
_journal_page_last 7157
_journal_paper_doi 10.1039/d3ob01018j
_journal_volume 21
_journal_year 2023
_chemical_formula_sum 'C35 H46 O2'
_chemical_formula_weight 498.72
_space_group_crystal_system triclinic
_space_group_IT_number 2
_space_group_name_Hall '-P 1'
_space_group_name_H-M_alt 'P -1'
_atom_sites_solution_hydrogens geom
_audit_creation_method SHELXL-2014/7
_audit_update_record
;
2022-01-12 deposited with the CCDC.	2023-08-15 downloaded from the CCDC.
;
_cell_angle_alpha 111.204(17)
_cell_angle_beta 98.515(18)
_cell_angle_gamma 95.224(19)
_cell_formula_units_Z 2
_cell_length_a 10.448(9)
_cell_length_b 11.226(9)
_cell_length_c 14.378(12)
_cell_measurement_reflns_used 3194
_cell_measurement_temperature 296(2)
_cell_measurement_theta_max 18.99
_cell_measurement_theta_min 2.58
_cell_volume 1536(2)
_computing_structure_refinement 'SHELXL-2014/7 (Sheldrick, 2014)'
_diffrn_ambient_temperature 296(2)
_diffrn_measured_fraction_theta_full 0.996
_diffrn_measured_fraction_theta_max 0.996
_diffrn_measurement_device_type CCD
_diffrn_radiation_type MoK\a
_diffrn_radiation_wavelength 0.71073
_diffrn_reflns_av_R_equivalents 0.1473
_diffrn_reflns_av_unetI/netI 0.1514
_diffrn_reflns_Laue_measured_fraction_full 0.996
_diffrn_reflns_Laue_measured_fraction_max 0.996
_diffrn_reflns_limit_h_max 12
_diffrn_reflns_limit_h_min -12
_diffrn_reflns_limit_k_max 13
_diffrn_reflns_limit_k_min -13
_diffrn_reflns_limit_l_max 17
_diffrn_reflns_limit_l_min -17
_diffrn_reflns_number 31939
_diffrn_reflns_point_group_measured_fraction_full 0.996
_diffrn_reflns_point_group_measured_fraction_max 0.996
_diffrn_reflns_theta_full 25.000
_diffrn_reflns_theta_max 25.000
_diffrn_reflns_theta_min 2.575
_exptl_absorpt_coefficient_mu 0.065
_exptl_absorpt_correction_type multi-scan
_exptl_absorpt_process_details sadabs
_exptl_crystal_colour red
_exptl_crystal_density_diffrn 1.078
_exptl_crystal_description block
_exptl_crystal_F_000 544
_exptl_crystal_size_max 0.200
_exptl_crystal_size_mid 0.200
_exptl_crystal_size_min 0.200
_exptl_transmission_factor_max 0.864
_exptl_transmission_factor_min 0.864
_refine_diff_density_max 0.266
_refine_diff_density_min -0.236
_refine_diff_density_rms 0.054
_refine_ls_extinction_method none
_refine_ls_goodness_of_fit_ref 1.035
_refine_ls_hydrogen_treatment constr
_refine_ls_matrix_type full
_refine_ls_number_parameters 346
_refine_ls_number_reflns 5398
_refine_ls_number_restraints 0
_refine_ls_restrained_S_all 1.035
_refine_ls_R_factor_all 0.2475
_refine_ls_R_factor_gt 0.0965
_refine_ls_shift/su_max 0.001
_refine_ls_shift/su_mean 0.000
_refine_ls_structure_factor_coef Fsqd
_refine_ls_weighting_details 'w=1/[\s^2^(Fo^2^)+(0.1367P)^2^] where P=(Fo^2^+2Fc^2^)/3'
_refine_ls_weighting_scheme calc
_refine_ls_wR_factor_gt 0.2324
_refine_ls_wR_factor_ref 0.2933
_reflns_Friedel_coverage 0.000
_reflns_number_gt 2135
_reflns_number_total 5398
_reflns_threshold_expression 'I > 2\s(I)'
_cod_data_source_file d3ob01018j2.cif
_cod_data_source_block 1_a
_cod_depositor_comments 'Adding full bibliography for 7159537.cif.'
_cod_database_code 7159537
_shelx_shelxl_version_number 2014/7
_shelx_space_group_comment
;
The symmetry employed for this shelxl refinement is uniquely defined
by the following loop, which should always be used as a source of
symmetry information in preference to the above space-group names.
They are only intended as comments.
;
_shelx_estimated_absorpt_t_min 0.987
_shelx_estimated_absorpt_t_max 0.987

loop_
_space_group_symop_operation_xyz
'x, y, z'
'-x, -y, -z'

loop_
_atom_site_label
_atom_site_type_symbol
_atom_site_fract_x
_atom_site_fract_y
_atom_site_fract_z
_atom_site_U_iso_or_equiv
_atom_site_adp_type
_atom_site_occupancy
_atom_site_site_symmetry_order
_atom_site_calc_flag
_atom_site_refinement_flags_posn
_atom_site_refinement_flags_adp
_atom_site_refinement_flags_occupancy
_atom_site_disorder_assembly
_atom_site_disorder_group
C1 C 0.6275(5) 0.0653(5) 0.3291(4) 0.0633(14) Uani 1 1 d . . . . .
C2 C 0.7522(6) 0.0989(7) 0.2935(5) 0.109(2) Uani 1 1 d . . . . .
H2A H 0.7634 0.1886 0.3029 0.164 Uiso 1 1 calc R U . . .
H2B H 0.7449 0.0465 0.2228 0.164 Uiso 1 1 calc R U . . .
H2C H 0.8265 0.0827 0.3326 0.164 Uiso 1 1 calc R U . . .
C3 C 0.6056(7) -0.0815(5) 0.3067(5) 0.107(2) Uani 1 1 d . . . . .
H3A H 0.6794 -0.1027 0.3427 0.160 Uiso 1 1 calc R U . . .
H3B H 0.5964 -0.1293 0.2350 0.160 Uiso 1 1 calc R U . . .
H3C H 0.5276 -0.1035 0.3287 0.160 Uiso 1 1 calc R U . . .
C4 C 0.5137(6) 0.0930(6) 0.2663(4) 0.0926(19) Uani 1 1 d . . . . .
H4A H 0.4338 0.0717 0.2864 0.139 Uiso 1 1 calc R U . . .
H4B H 0.5085 0.0418 0.1956 0.139 Uiso 1 1 calc R U . . .
H4C H 0.5263 0.1831 0.2770 0.139 Uiso 1 1 calc R U . . .
C5 C 0.6415(4) 0.1426(4) 0.4427(3) 0.0492(12) Uani 1 1 d . . . . .
C6 C 0.5569(4) 0.2227(4) 0.4806(3) 0.0479(11) Uani 1 1 d . . . . .
H6 H 0.4833 0.2239 0.4360 0.057 Uiso 1 1 calc R U . . .
C7 C 0.5740(4) 0.3062(4) 0.5856(3) 0.0484(12) Uani 1 1 d . . . . .
C8 C 0.6863(4) 0.2976(4) 0.6533(3) 0.0503(12) Uani 1 1 d . . . . .
H8 H 0.6992 0.3501 0.7220 0.060 Uiso 1 1 calc R U . . .
C9 C 0.7730(4) 0.2175(4) 0.6222(3) 0.0503(12) Uani 1 1 d . . . . .
C10 C 0.7511(5) 0.1323(5) 0.5149(4) 0.0675(15) Uani 1 1 d . . . . .
C11 C 0.8909(4) 0.2102(5) 0.6955(4) 0.0606(13) Uani 1 1 d . . . . .
C12 C 0.8764(7) 0.0787(6) 0.7059(6) 0.139(3) Uani 1 1 d . . . . .
H12A H 0.8015 0.0694 0.7356 0.209 Uiso 1 1 calc R U . . .
H12B H 0.9537 0.0736 0.7487 0.209 Uiso 1 1 calc R U . . .
H12C H 0.8648 0.0108 0.6400 0.209 Uiso 1 1 calc R U . . .
C13 C 1.0185(5) 0.2339(7) 0.6622(5) 0.112(2) Uani 1 1 d . . . . .
H13A H 1.0199 0.1658 0.5986 0.167 Uiso 1 1 calc R U . . .
H13B H 1.0906 0.2356 0.7127 0.167 Uiso 1 1 calc R U . . .
H13C H 1.0257 0.3153 0.6542 0.167 Uiso 1 1 calc R U . . .
C14 C 0.9032(5) 0.3135(6) 0.8016(4) 0.095(2) Uani 1 1 d . . . . .
H14A H 0.8999 0.3964 0.7969 0.142 Uiso 1 1 calc R U . . .
H14B H 0.9851 0.3157 0.8430 0.142 Uiso 1 1 calc R U . . .
H14C H 0.8324 0.2936 0.8318 0.142 Uiso 1 1 calc R U . . .
C15 C 0.3603(4) 0.3877(4) 0.5586(3) 0.0491(12) Uani 1 1 d . . . . .
C16 C 0.2710(4) 0.2743(5) 0.5115(3) 0.0575(13) Uani 1 1 d . . . . .
H16 H 0.2931 0.1975 0.5152 0.069 Uiso 1 1 calc R U . . .
C17 C 0.1488(5) 0.2751(5) 0.4590(4) 0.0664(15) Uani 1 1 d . . . . .
H17 H 0.0883 0.1994 0.4288 0.080 Uiso 1 1 calc R U . . .
C18 C 0.1171(5) 0.3887(6) 0.4516(4) 0.0713(15) Uani 1 1 d . . . . .
H18 H 0.0358 0.3891 0.4154 0.086 Uiso 1 1 calc R U . . .
C19 C 0.2050(5) 0.4999(5) 0.4974(4) 0.0681(14) Uani 1 1 d . . . . .
H19 H 0.1839 0.5762 0.4921 0.082 Uiso 1 1 calc R U . . .
C20 C 0.3250(5) 0.4995(5) 0.5514(4) 0.0593(13) Uani 1 1 d . . . . .
H20 H 0.3834 0.5765 0.5836 0.071 Uiso 1 1 calc R U . . .
C21 C 0.5216(4) 0.4991(4) 0.7221(3) 0.0487(12) Uani 1 1 d . . . . .
C22 C 0.4271(4) 0.5260(4) 0.7825(4) 0.0530(12) Uani 1 1 d . . . . .
H22 H 0.3444 0.4760 0.7570 0.064 Uiso 1 1 calc R U . . .
C23 C 0.4497(4) 0.6230(4) 0.8785(4) 0.0555(12) Uani 1 1 d . . . . .
C24 C 0.5754(5) 0.6985(5) 0.9122(4) 0.0581(13) Uani 1 1 d . . . . .
C25 C 0.6736(4) 0.6790(4) 0.8544(4) 0.0528(12) Uani 1 1 d . . . . .
C26 C 0.6421(4) 0.5784(4) 0.7587(3) 0.0500(12) Uani 1 1 d . . . . .
H26 H 0.7048 0.5641 0.7178 0.060 Uiso 1 1 calc R U . . .
C27 C 0.8087(4) 0.7655(5) 0.8936(4) 0.0591(13) Uani 1 1 d . . . . .
C28 C 0.8964(5) 0.7271(6) 0.8152(5) 0.0940(19) Uani 1 1 d . . . . .
H28A H 0.9092 0.6390 0.8006 0.141 Uiso 1 1 calc R U . . .
H28B H 0.9796 0.7827 0.8417 0.141 Uiso 1 1 calc R U . . .
H28C H 0.8557 0.7355 0.7539 0.141 Uiso 1 1 calc R U . . .
C29 C 0.8792(5) 0.7472(6) 0.9867(4) 0.0893(18) Uani 1 1 d . . . . .
H29A H 0.8815 0.6568 0.9709 0.134 Uiso 1 1 calc R U . . .
H29B H 0.8334 0.7799 1.0417 0.134 Uiso 1 1 calc R U . . .
H29C H 0.9670 0.7933 1.0063 0.134 Uiso 1 1 calc R U . . .
C30 C 0.7975(5) 0.9076(5) 0.9207(5) 0.100(2) Uani 1 1 d . . . . .
H30A H 0.8830 0.9587 0.9486 0.150 Uiso 1 1 calc R U . . .
H30B H 0.7423 0.9333 0.9699 0.150 Uiso 1 1 calc R U . . .
H30C H 0.7603 0.9207 0.8606 0.150 Uiso 1 1 calc R U . . .
C31 C 0.3442(5) 0.6472(5) 0.9440(4) 0.0714(15) Uani 1 1 d . . . . .
C32 C 0.3912(6) 0.6267(7) 1.0443(5) 0.110(2) Uani 1 1 d . . . . .
H32A H 0.4126 0.5410 1.0283 0.165 Uiso 1 1 calc R U . . .
H32B H 0.4674 0.6890 1.0835 0.165 Uiso 1 1 calc R U . . .
H32C H 0.3227 0.6373 1.0830 0.165 Uiso 1 1 calc R U . . .
C33 C 0.3092(6) 0.7824(5) 0.9659(5) 0.096(2) Uani 1 1 d . . . . .
H33A H 0.3863 0.8456 1.0001 0.145 Uiso 1 1 calc R U . . .
H33B H 0.2745 0.7902 0.9031 0.145 Uiso 1 1 calc R U . . .
H33C H 0.2447 0.7964 1.0083 0.145 Uiso 1 1 calc R U . . .
C34 C 0.2183(5) 0.5506(6) 0.8896(5) 0.107(2) Uani 1 1 d . . . . .
H34A H 0.1831 0.5620 0.8284 0.160 Uiso 1 1 calc R U . . .
H34B H 0.1555 0.5651 0.9334 0.160 Uiso 1 1 calc R U . . .
H34C H 0.2374 0.4641 0.8730 0.160 Uiso 1 1 calc R U . . .
C35 C 0.4897(4) 0.3933(4) 0.6207(3) 0.0496(12) Uani 1 1 d . . . . .
O1 O 0.8235(5) 0.0514(5) 0.4855(3) 0.137(2) Uani 1 1 d . . . . .
O2 O 0.6046(4) 0.7946(5) 1.0074(3) 0.0918(13) Uani 1 1 d . . . . .
H2OA H 0.5712 0.8575 1.0061 0.110 Uiso 0.28(10) 1 calc R U P A 1
H2OB H 0.5458 0.7886 1.0382 0.110 Uiso 0.72(10) 1 calc R U P A 2

loop_
_atom_site_aniso_label
_atom_site_aniso_U_11
_atom_site_aniso_U_22
_atom_site_aniso_U_33
_atom_site_aniso_U_23
_atom_site_aniso_U_13
_atom_site_aniso_U_12
C1 0.064(3) 0.061(3) 0.050(3) 0.008(3) 0.004(3) 0.009(2)
C2 0.101(5) 0.129(5) 0.084(5) 0.017(4) 0.041(4) 0.011(4)
C3 0.156(6) 0.054(4) 0.080(4) 0.002(3) -0.002(4) 0.009(4)
C4 0.102(4) 0.115(5) 0.049(3) 0.017(3) 0.002(3) 0.039(4)
C5 0.050(3) 0.048(3) 0.044(3) 0.013(2) 0.005(2) 0.007(2)
C6 0.041(3) 0.051(3) 0.046(3) 0.016(2) -0.001(2) 0.006(2)
C7 0.045(3) 0.050(3) 0.045(3) 0.013(2) 0.008(2) 0.005(2)
C8 0.050(3) 0.051(3) 0.046(3) 0.013(2) 0.011(2) 0.008(2)
C9 0.049(3) 0.051(3) 0.048(3) 0.018(2) 0.005(2) 0.006(2)
C10 0.065(3) 0.062(3) 0.060(4) 0.004(3) 0.006(3) 0.025(3)
C11 0.048(3) 0.067(3) 0.058(3) 0.016(3) 0.003(2) 0.014(2)
C12 0.137(6) 0.093(5) 0.186(8) 0.084(5) -0.049(5) 0.003(4)
C13 0.055(4) 0.177(7) 0.095(5) 0.041(5) 0.011(3) 0.030(4)
C14 0.078(4) 0.140(5) 0.060(4) 0.029(4) 0.002(3) 0.044(4)
C15 0.047(3) 0.054(3) 0.042(3) 0.010(2) 0.013(2) 0.010(2)
C16 0.053(3) 0.052(3) 0.060(3) 0.016(2) 0.006(3) 0.005(2)
C17 0.050(3) 0.063(4) 0.069(4) 0.008(3) 0.008(3) 0.001(3)
C18 0.050(3) 0.099(5) 0.063(4) 0.028(3) 0.007(3) 0.020(3)
C19 0.061(4) 0.072(4) 0.078(4) 0.035(3) 0.012(3) 0.024(3)
C20 0.053(3) 0.050(3) 0.072(3) 0.022(3) 0.007(3) 0.009(2)
C21 0.042(3) 0.048(3) 0.052(3) 0.014(2) 0.007(2) 0.009(2)
C22 0.037(3) 0.056(3) 0.058(3) 0.014(3) 0.006(2) 0.004(2)
C23 0.049(3) 0.061(3) 0.053(3) 0.015(3) 0.010(2) 0.013(2)
C24 0.054(3) 0.063(3) 0.046(3) 0.009(3) 0.004(3) 0.010(3)
C25 0.040(3) 0.056(3) 0.057(3) 0.018(3) 0.002(2) 0.007(2)
C26 0.047(3) 0.054(3) 0.046(3) 0.015(3) 0.009(2) 0.009(2)
C27 0.047(3) 0.064(3) 0.057(3) 0.017(3) 0.002(3) 0.002(2)
C28 0.061(4) 0.113(5) 0.093(5) 0.028(4) 0.015(3) -0.014(3)
C29 0.069(4) 0.106(5) 0.080(4) 0.037(4) -0.013(3) -0.008(3)
C30 0.073(4) 0.059(4) 0.144(6) 0.027(4) -0.008(4) -0.005(3)
C31 0.053(3) 0.080(4) 0.069(4) 0.008(3) 0.023(3) 0.016(3)
C32 0.104(5) 0.153(6) 0.089(5) 0.048(4) 0.049(4) 0.039(4)
C33 0.096(4) 0.083(4) 0.104(5) 0.017(4) 0.034(4) 0.041(3)
C34 0.067(4) 0.108(5) 0.115(5) -0.001(4) 0.048(4) 0.001(3)
C35 0.045(3) 0.050(3) 0.054(3) 0.020(2) 0.010(2) 0.007(2)
O1 0.139(4) 0.140(4) 0.079(3) -0.022(3) -0.021(3) 0.099(3)
O2 0.076(3) 0.093(3) 0.066(3) -0.014(2) 0.015(2) -0.002(2)

loop_
_atom_type_symbol
_atom_type_description
_atom_type_scat_dispersion_real
_atom_type_scat_dispersion_imag
_atom_type_scat_source
C C 0.0033 0.0016 'International Tables Vol C Tables 4.2.6.8 and 6.1.1.4'
H H 0.0000 0.0000 'International Tables Vol C Tables 4.2.6.8 and 6.1.1.4'
O O 0.0106 0.0060 'International Tables Vol C Tables 4.2.6.8 and 6.1.1.4'

loop_
_geom_angle_atom_site_label_1
_geom_angle_atom_site_label_2
_geom_angle_atom_site_label_3
_geom_angle
_geom_angle_site_symmetry_1
_geom_angle_site_symmetry_3
_geom_angle_publ_flag
C4 C1 C5 112.6(4) . . ?
C4 C1 C2 107.7(5) . . ?
C5 C1 C2 109.8(4) . . ?
C4 C1 C3 107.7(4) . . ?
C5 C1 C3 110.1(4) . . ?
C2 C1 C3 108.9(5) . . ?
C1 C2 H2A 109.5 . . ?
C1 C2 H2B 109.5 . . ?
H2A C2 H2B 109.5 . . ?
C1 C2 H2C 109.5 . . ?
H2A C2 H2C 109.5 . . ?
H2B C2 H2C 109.5 . . ?
C1 C3 H3A 109.5 . . ?
C1 C3 H3B 109.5 . . ?
H3A C3 H3B 109.5 . . ?
C1 C3 H3C 109.5 . . ?
H3A C3 H3C 109.5 . . ?
H3B C3 H3C 109.5 . . ?
C1 C4 H4A 109.5 . . ?
C1 C4 H4B 109.5 . . ?
H4A C4 H4B 109.5 . . ?
C1 C4 H4C 109.5 . . ?
H4A C4 H4C 109.5 . . ?
H4B C4 H4C 109.5 . . ?
C6 C5 C10 117.8(4) . . ?
C6 C5 C1 122.2(4) . . ?
C10 C5 C1 119.9(4) . . ?
C5 C6 C7 123.8(4) . . ?
C5 C6 H6 118.1 . . ?
C7 C6 H6 118.1 . . ?
C35 C7 C6 122.2(4) . . ?
C35 C7 C8 121.2(4) . . ?
C6 C7 C8 116.6(4) . . ?
C9 C8 C7 123.3(4) . . ?
C9 C8 H8 118.3 . . ?
C7 C8 H8 118.3 . . ?
C8 C9 C10 118.5(4) . . ?
C8 C9 C11 122.3(4) . . ?
C10 C9 C11 119.2(4) . . ?
O1 C10 C9 119.9(4) . . ?
O1 C10 C5 120.3(4) . . ?
C9 C10 C5 119.7(4) . . ?
C13 C11 C14 105.9(4) . . ?
C13 C11 C9 111.8(4) . . ?
C14 C11 C9 111.3(4) . . ?
C13 C11 C12 110.0(5) . . ?
C14 C11 C12 107.1(5) . . ?
C9 C11 C12 110.5(4) . . ?
C11 C12 H12A 109.5 . . ?
C11 C12 H12B 109.5 . . ?
H12A C12 H12B 109.5 . . ?
C11 C12 H12C 109.5 . . ?
H12A C12 H12C 109.5 . . ?
H12B C12 H12C 109.5 . . ?
C11 C13 H13A 109.5 . . ?
C11 C13 H13B 109.5 . . ?
H13A C13 H13B 109.5 . . ?
C11 C13 H13C 109.5 . . ?
H13A C13 H13C 109.5 . . ?
H13B C13 H13C 109.5 . . ?
C11 C14 H14A 109.5 . . ?
C11 C14 H14B 109.5 . . ?
H14A C14 H14B 109.5 . . ?
C11 C14 H14C 109.5 . . ?
H14A C14 H14C 109.5 . . ?
H14B C14 H14C 109.5 . . ?
C20 C15 C16 118.5(4) . . ?
C20 C15 C35 119.2(4) . . ?
C16 C15 C35 122.2(4) . . ?
C17 C16 C15 120.2(5) . . ?
C17 C16 H16 119.9 . . ?
C15 C16 H16 119.9 . . ?
C18 C17 C16 119.9(5) . . ?
C18 C17 H17 120.1 . . ?
C16 C17 H17 120.1 . . ?
C19 C18 C17 119.9(5) . . ?
C19 C18 H18 120.0 . . ?
C17 C18 H18 120.0 . . ?
C18 C19 C20 120.1(5) . . ?
C18 C19 H19 120.0 . . ?
C20 C19 H19 120.0 . . ?
C19 C20 C15 121.3(4) . . ?
C19 C20 H20 119.3 . . ?
C15 C20 H20 119.3 . . ?
C26 C21 C22 117.7(4) . . ?
C26 C21 C35 122.2(4) . . ?
C22 C21 C35 120.1(4) . . ?
C23 C22 C21 123.5(4) . . ?
C23 C22 H22 118.3 . . ?
C21 C22 H22 118.3 . . ?
C22 C23 C24 116.0(4) . . ?
C22 C23 C31 122.0(4) . . ?
C24 C23 C31 122.1(4) . . ?
O2 C24 C25 117.8(4) . . ?
O2 C24 C23 118.7(4) . . ?
C25 C24 C23 123.5(4) . . ?
C26 C25 C24 116.5(4) . . ?
C26 C25 C27 121.8(4) . . ?
C24 C25 C27 121.6(4) . . ?
C21 C26 C25 122.8(4) . . ?
C21 C26 H26 118.6 . . ?
C25 C26 H26 118.6 . . ?
C30 C27 C29 109.4(4) . . ?
C30 C27 C28 108.4(5) . . ?
C29 C27 C28 105.9(4) . . ?
C30 C27 C25 112.0(4) . . ?
C29 C27 C25 109.6(4) . . ?
C28 C27 C25 111.4(4) . . ?
C27 C28 H28A 109.5 . . ?
C27 C28 H28B 109.5 . . ?
H28A C28 H28B 109.5 . . ?
C27 C28 H28C 109.5 . . ?
H28A C28 H28C 109.5 . . ?
H28B C28 H28C 109.5 . . ?
C27 C29 H29A 109.5 . . ?
C27 C29 H29B 109.5 . . ?
H29A C29 H29B 109.5 . . ?
C27 C29 H29C 109.5 . . ?
H29A C29 H29C 109.5 . . ?
H29B C29 H29C 109.5 . . ?
C27 C30 H30A 109.5 . . ?
C27 C30 H30B 109.5 . . ?
H30A C30 H30B 109.5 . . ?
C27 C30 H30C 109.5 . . ?
H30A C30 H30C 109.5 . . ?
H30B C30 H30C 109.5 . . ?
C33 C31 C34 107.3(5) . . ?
C33 C31 C23 110.8(5) . . ?
C34 C31 C23 111.1(4) . . ?
C33 C31 C32 111.3(5) . . ?
C34 C31 C32 106.2(5) . . ?
C23 C31 C32 110.1(4) . . ?
C31 C32 H32A 109.5 . . ?
C31 C32 H32B 109.5 . . ?
H32A C32 H32B 109.5 . . ?
C31 C32 H32C 109.5 . . ?
H32A C32 H32C 109.5 . . ?
H32B C32 H32C 109.5 . . ?
C31 C33 H33A 109.5 . . ?
C31 C33 H33B 109.5 . . ?
H33A C33 H33B 109.5 . . ?
C31 C33 H33C 109.5 . . ?
H33A C33 H33C 109.5 . . ?
H33B C33 H33C 109.5 . . ?
C31 C34 H34A 109.5 . . ?
C31 C34 H34B 109.5 . . ?
H34A C34 H34B 109.5 . . ?
C31 C34 H34C 109.5 . . ?
H34A C34 H34C 109.5 . . ?
H34B C34 H34C 109.5 . . ?
C7 C35 C21 122.6(4) . . ?
C7 C35 C15 122.5(4) . . ?
C21 C35 C15 115.0(4) . . ?
C24 O2 H2OA 109.5 . . ?
C24 O2 H2OB 109.5 . . ?

loop_
_geom_bond_atom_site_label_1
_geom_bond_atom_site_label_2
_geom_bond_distance
_geom_bond_site_symmetry_2
_geom_bond_publ_flag
C1 C4 1.509(7) . ?
C1 C5 1.524(6) . ?
C1 C2 1.533(7) . ?
C1 C3 1.549(7) . ?
C2 H2A 0.9600 . ?
C2 H2B 0.9600 . ?
C2 H2C 0.9600 . ?
C3 H3A 0.9600 . ?
C3 H3B 0.9600 . ?
C3 H3C 0.9600 . ?
C4 H4A 0.9600 . ?
C4 H4B 0.9600 . ?
C4 H4C 0.9600 . ?
C5 C6 1.350(5) . ?
C5 C10 1.469(6) . ?
C6 C7 1.434(6) . ?
C6 H6 0.9300 . ?
C7 C35 1.385(6) . ?
C7 C8 1.443(6) . ?
C8 C9 1.344(6) . ?
C8 H8 0.9300 . ?
C9 C10 1.462(6) . ?
C9 C11 1.526(6) . ?
C10 O1 1.232(5) . ?
C11 C13 1.515(7) . ?
C11 C14 1.525(7) . ?
C11 C12 1.533(8) . ?
C12 H12A 0.9600 . ?
C12 H12B 0.9600 . ?
C12 H12C 0.9600 . ?
C13 H13A 0.9600 . ?
C13 H13B 0.9600 . ?
C13 H13C 0.9600 . ?
C14 H14A 0.9600 . ?
C14 H14B 0.9600 . ?
C14 H14C 0.9600 . ?
C15 C20 1.376(6) . ?
C15 C16 1.386(6) . ?
C15 C35 1.488(6) . ?
C16 C17 1.386(6) . ?
C16 H16 0.9300 . ?
C17 C18 1.382(7) . ?
C17 H17 0.9300 . ?
C18 C19 1.361(7) . ?
C18 H18 0.9300 . ?
C19 C20 1.374(6) . ?
C19 H19 0.9300 . ?
C20 H20 0.9300 . ?
C21 C26 1.384(6) . ?
C21 C22 1.392(6) . ?
C21 C35 1.477(6) . ?
C22 C23 1.384(6) . ?
C22 H22 0.9300 . ?
C23 C24 1.411(6) . ?
C23 C31 1.535(6) . ?
C24 O2 1.371(5) . ?
C24 C25 1.397(6) . ?
C25 C26 1.396(6) . ?
C25 C27 1.540(6) . ?
C26 H26 0.9300 . ?
C27 C30 1.519(7) . ?
C27 C29 1.521(7) . ?
C27 C28 1.524(7) . ?
C28 H28A 0.9600 . ?
C28 H28B 0.9600 . ?
C28 H28C 0.9600 . ?
C29 H29A 0.9600 . ?
C29 H29B 0.9600 . ?
C29 H29C 0.9600 . ?
C30 H30A 0.9600 . ?
C30 H30B 0.9600 . ?
C30 H30C 0.9600 . ?
C31 C33 1.524(7) . ?
C31 C34 1.529(7) . ?
C31 C32 1.559(8) . ?
C32 H32A 0.9600 . ?
C32 H32B 0.9600 . ?
C32 H32C 0.9600 . ?
C33 H33A 0.9600 . ?
C33 H33B 0.9600 . ?
C33 H33C 0.9600 . ?
C34 H34A 0.9600 . ?
C34 H34B 0.9600 . ?
C34 H34C 0.9600 . ?
O2 H2OA 0.8200 . ?
O2 H2OB 0.8200 . ?

loop_
_geom_torsion_atom_site_label_1
_geom_torsion_atom_site_label_2
_geom_torsion_atom_site_label_3
_geom_torsion_atom_site_label_4
_geom_torsion
_geom_torsion_site_symmetry_1
_geom_torsion_site_symmetry_2
_geom_torsion_site_symmetry_3
_geom_torsion_site_symmetry_4
_geom_torsion_publ_flag
C4 C1 C5 C6 2.1(7) . . . . ?
C2 C1 C5 C6 122.1(5) . . . . ?
C3 C1 C5 C6 -118.1(5) . . . . ?
C4 C1 C5 C10 -177.1(5) . . . . ?
C2 C1 C5 C10 -57.1(6) . . . . ?
C3 C1 C5 C10 62.7(6) . . . . ?
C10 C5 C6 C7 5.4(7) . . . . ?
C1 C5 C6 C7 -173.8(4) . . . . ?
C5 C6 C7 C35 175.7(4) . . . . ?
C5 C6 C7 C8 -2.6(6) . . . . ?
C35 C7 C8 C9 -177.8(4) . . . . ?
C6 C7 C8 C9 0.5(6) . . . . ?
C7 C8 C9 C10 -1.6(7) . . . . ?
C7 C8 C9 C11 -179.9(4) . . . . ?
C8 C9 C10 O1 -174.7(5) . . . . ?
C11 C9 C10 O1 3.6(8) . . . . ?
C8 C9 C10 C5 4.5(7) . . . . ?
C11 C9 C10 C5 -177.2(4) . . . . ?
C6 C5 C10 O1 172.9(5) . . . . ?
C1 C5 C10 O1 -7.9(8) . . . . ?
C6 C5 C10 C9 -6.3(7) . . . . ?
C1 C5 C10 C9 172.9(4) . . . . ?
C8 C9 C11 C13 -124.6(5) . . . . ?
C10 C9 C11 C13 57.2(6) . . . . ?
C8 C9 C11 C14 -6.4(6) . . . . ?
C10 C9 C11 C14 175.4(5) . . . . ?
C8 C9 C11 C12 112.5(6) . . . . ?
C10 C9 C11 C12 -65.7(6) . . . . ?
C20 C15 C16 C17 -0.4(7) . . . . ?
C35 C15 C16 C17 176.5(4) . . . . ?
C15 C16 C17 C18 1.5(7) . . . . ?
C16 C17 C18 C19 -1.1(8) . . . . ?
C17 C18 C19 C20 -0.4(8) . . . . ?
C18 C19 C20 C15 1.5(7) . . . . ?
C16 C15 C20 C19 -1.1(7) . . . . ?
C35 C15 C20 C19 -178.1(4) . . . . ?
C26 C21 C22 C23 -3.3(7) . . . . ?
C35 C21 C22 C23 179.7(4) . . . . ?
C21 C22 C23 C24 2.0(7) . . . . ?
C21 C22 C23 C31 -178.3(4) . . . . ?
C22 C23 C24 O2 -178.8(5) . . . . ?
C31 C23 C24 O2 1.5(7) . . . . ?
C22 C23 C24 C25 -0.2(7) . . . . ?
C31 C23 C24 C25 -179.9(5) . . . . ?
O2 C24 C25 C26 178.5(4) . . . . ?
C23 C24 C25 C26 -0.1(7) . . . . ?
O2 C24 C25 C27 -2.5(7) . . . . ?
C23 C24 C25 C27 178.9(4) . . . . ?
C22 C21 C26 C25 2.9(6) . . . . ?
C35 C21 C26 C25 179.8(4) . . . . ?
C24 C25 C26 C21 -1.3(6) . . . . ?
C27 C25 C26 C21 179.7(4) . . . . ?
C26 C25 C27 C30 122.4(5) . . . . ?
C24 C25 C27 C30 -56.6(6) . . . . ?
C26 C25 C27 C29 -116.0(5) . . . . ?
C24 C25 C27 C29 65.0(6) . . . . ?
C26 C25 C27 C28 0.8(6) . . . . ?
C24 C25 C27 C28 -178.2(5) . . . . ?
C22 C23 C31 C33 -118.2(5) . . . . ?
C24 C23 C31 C33 61.5(6) . . . . ?
C22 C23 C31 C34 1.0(7) . . . . ?
C24 C23 C31 C34 -179.3(5) . . . . ?
C22 C23 C31 C32 118.3(5) . . . . ?
C24 C23 C31 C32 -62.0(6) . . . . ?
C6 C7 C35 C21 -165.8(4) . . . . ?
C8 C7 C35 C21 12.5(6) . . . . ?
C6 C7 C35 C15 13.9(6) . . . . ?
C8 C7 C35 C15 -167.8(4) . . . . ?
C26 C21 C35 C7 46.7(6) . . . . ?
C22 C21 C35 C7 -136.4(5) . . . . ?
C26 C21 C35 C15 -133.0(4) . . . . ?
C22 C21 C35 C15 43.9(6) . . . . ?
C20 C15 C35 C7 -133.0(5) . . . . ?
C16 C15 C35 C7 50.1(6) . . . . ?
C20 C15 C35 C21 46.7(6) . . . . ?
C16 C15 C35 C21 -130.2(4) . . . . ?
